data_4132083
loop_
_publ_author_name
'Purdum, Geoffrey E.'
'Telesz, Nicholas G.'
'Jarolimek, Karol'
'Ryno, Sean M.'
'Gessner, Thomas'
'Davy, Nicholas C.'
'Petty, 2nd, Anthony J'
'Zhen, Yonggang'
'Shu, Ying'
'Facchetti, Antonio'
'Collis, Gavin E.'
'Hu, Wenping'
'Wu, Chao'
'Anthony, John E.'
'Weitz, R. Thomas'
'Risko, Chad'
'Loo, Yueh-Lin'

_publ_section_title
;
 Presence of Short Intermolecular Contacts Screens for Kinetic Stability
 in Packing Polymorphs.
;
_journal_issue 24
_journal_name_full 'Journal of the American Chemical Society'
_journal_page_first 7519
_journal_page_last 7525
_journal_paper_doi 10.1021/jacs.8b01421
_journal_volume 140
_journal_year 2018
_chemical_formula_sum 'C24 H6 Cl2 F18 N2 O4'
_chemical_formula_weight 799.21
_chemical_name_common GEP2
_space_group_crystal_system triclinic
_space_group_IT_number 2
_space_group_name_Hall '-P 1'
_space_group_name_H-M_alt 'P -1'
_atom_sites_solution_hydrogens geom
_audit_creation_method SHELXL-2014/7
_cell_angle_alpha 83.772(3)
_cell_angle_beta 86.990(3)
_cell_angle_gamma 69.934(3)
_cell_formula_units_Z 1
_cell_length_a 5.2089(3)
_cell_length_b 6.3003(4)
_cell_length_c 20.6203(14)
_cell_measurement_reflns_used 8389
_cell_measurement_temperature 100(2)
_cell_measurement_theta_max 70.2135
_cell_measurement_theta_min 4.3143
_cell_volume 631.80(7)
_computing_cell_refinement 'SAINT V8.34A (Bruker AXS Inc., 2013)'
_computing_data_collection 'Bruker Instrument Service (Bruker AXS Inc.)'
_computing_data_reduction 'SAINT V8.34A (Bruker AXS Inc., 2013)'
_computing_structure_refinement 'SHELXL-2014/7 (Sheldrick, 2014)'
_computing_structure_solution 'SHELXL-2014 (Sheldrick, 2014)'
_diffrn_ambient_temperature 100(2)
_diffrn_detector_area_resol_mean 10.4167
_diffrn_measured_fraction_theta_full 0.966
_diffrn_measured_fraction_theta_max 0.966
_diffrn_measurement_device_type 'Bruker Photon 100 CMOS'
_diffrn_radiation_type CuK\a
_diffrn_radiation_wavelength 1.54178
_diffrn_reflns_av_R_equivalents 0.0425
_diffrn_reflns_av_unetI/netI 0.0356
_diffrn_reflns_Laue_measured_fraction_full 0.966
_diffrn_reflns_Laue_measured_fraction_max 0.966
_diffrn_reflns_limit_h_max 6
_diffrn_reflns_limit_h_min -6
_diffrn_reflns_limit_k_max 7
_diffrn_reflns_limit_k_min -7
_diffrn_reflns_limit_l_max 24
_diffrn_reflns_limit_l_min -24
_diffrn_reflns_number 9438
_diffrn_reflns_point_group_measured_fraction_full 0.966
_diffrn_reflns_point_group_measured_fraction_max 0.966
_diffrn_reflns_theta_full 66.586
_diffrn_reflns_theta_max 66.586
_diffrn_reflns_theta_min 4.314
_diffrn_source 'ImuS micro--focus source'
_exptl_absorpt_coefficient_mu 3.983
_exptl_absorpt_correction_T_max 0.92
_exptl_absorpt_correction_T_min 0.60
_exptl_absorpt_correction_type multi-scan
_exptl_absorpt_process_details 'SADABS V2014/5 (Bruker AXS Inc.)'
_exptl_crystal_colour 'translucent pale yellow'
_exptl_crystal_density_diffrn 2.101
_exptl_crystal_density_method 'not measured'
_exptl_crystal_description 'very thin plate'
_exptl_crystal_F_000 392
_exptl_crystal_size_max 0.406
_exptl_crystal_size_mid 0.181
_exptl_crystal_size_min 0.022
_refine_diff_density_max 0.566
_refine_diff_density_min -0.307
_refine_diff_density_rms 0.079
_refine_ls_extinction_method none
_refine_ls_goodness_of_fit_ref 1.192
_refine_ls_hydrogen_treatment constr
_refine_ls_matrix_type full
_refine_ls_number_parameters 226
_refine_ls_number_reflns 2164
_refine_ls_number_restraints 0
_refine_ls_restrained_S_all 1.192
_refine_ls_R_factor_all 0.0430
_refine_ls_R_factor_gt 0.0415
_refine_ls_shift/su_max 0.000
_refine_ls_shift/su_mean 0.000
_refine_ls_structure_factor_coef Fsqd
_refine_ls_weighting_details 'w=1/[\s^2^(Fo^2^)+(0.0315P)^2^+1.3363P] where P=(Fo^2^+2Fc^2^)/3'
_refine_ls_weighting_scheme calc
_refine_ls_wR_factor_gt 0.1123
_refine_ls_wR_factor_ref 0.1132
_reflns_Friedel_coverage 0.000
_reflns_number_gt 2059
_reflns_number_total 2164
_reflns_threshold_expression 'I > 2\s(I)'
_cod_data_source_file ja8b01421_si_001.cif
_cod_data_source_block cu_PDJGEP2_0m
_cod_database_code 4132083
_shelx_shelxl_version_number 2014/7
_shelx_space_group_comment
;
The symmetry employed for this shelxl refinement is uniquely defined
by the following loop, which should always be used as a source of
symmetry information in preference to the above space-group names.
They are only intended as comments.
;
_shelx_estimated_absorpt_t_min 0.295
_shelx_estimated_absorpt_t_max 0.917

loop_
_space_group_symop_operation_xyz
'x, y, z'
'-x, -y, -z'

loop_
_atom_site_label
_atom_site_type_symbol
_atom_site_fract_x
_atom_site_fract_y
_atom_site_fract_z
_atom_site_U_iso_or_equiv
_atom_site_adp_type
_atom_site_occupancy
_atom_site_site_symmetry_order
_atom_site_calc_flag
_atom_site_refinement_flags_posn
_atom_site_refinement_flags_adp
Cl1 Cl 0.13190(14) -0.36851(10) 0.39875(3) 0.0156(2) Uani 1 1 d . .
F1 F 0.3004(4) 0.4699(3) 0.26555(8) 0.0269(4) Uani 1 1 d . .
N1 N 0.6170(5) 0.0996(4) 0.33032(11) 0.0152(5) Uani 1 1 d . .
O1 O 0.3575(5) -0.1065(4) 0.30813(10) 0.0238(5) Uani 1 1 d . .
C1 C 0.4813(6) -0.0188(4) 0.53412(14) 0.0135(6) Uani 1 1 d . .
F2 F 0.2758(4) 0.2365(3) 0.19782(9) 0.0264(4) Uani 1 1 d . .
O2 O 0.8507(4) 0.3288(4) 0.35206(10) 0.0209(5) Uani 1 1 d . .
C2 C 0.3349(6) -0.1656(4) 0.55707(14) 0.0144(6) Uani 1 1 d . .
C3 C 0.2360(6) -0.2675(4) 0.51384(14) 0.0146(6) Uani 1 1 d . .
H3 H 0.1404 -0.3670 0.5299 0.017 Uiso 1 1 calc R U
F3 F 0.7080(4) 0.5559(3) 0.19591(9) 0.0261(4) Uani 1 1 d . .
C4 C 0.2728(6) -0.2281(4) 0.44618(14) 0.0146(6) Uani 1 1 d . .
F4 F 0.7297(4) 0.2977(3) 0.13125(8) 0.0255(4) Uani 1 1 d . .
C5 C 0.4146(6) -0.0854(4) 0.42098(14) 0.0145(6) Uani 1 1 d . .
F5 F 0.1616(4) 0.7754(3) 0.16205(10) 0.0346(5) Uani 1 1 d . .
C6 C 0.4546(6) -0.0364(5) 0.34935(14) 0.0160(6) Uani 1 1 d . .
F6 F 0.2135(4) 0.5278(4) 0.09169(9) 0.0348(5) Uani 1 1 d . .
C7 C 0.7194(6) 0.2081(5) 0.37217(14) 0.0156(6) Uani 1 1 d . .
F7 F 0.5707(5) 0.9002(3) 0.10166(10) 0.0405(6) Uani 1 1 d . .
C8 C 0.6795(6) 0.1299(5) 0.26061(14) 0.0180(6) Uani 1 1 d . .
H8A H 0.7096 -0.0139 0.2412 0.022 Uiso 1 1 calc R U
H8B H 0.8507 0.1656 0.2550 0.022 Uiso 1 1 calc R U
F8 F 0.6440(5) 0.6467(4) 0.03527(10) 0.0395(5) Uani 1 1 d . .
C9 C 0.4489(6) 0.3209(5) 0.22416(14) 0.0174(6) Uani 1 1 d . .
F9 F 0.2559(5) 0.9136(5) 0.03691(12) 0.0570(8) Uani 1 1 d . .
C10 C 0.5608(6) 0.4506(5) 0.16869(14) 0.0175(6) Uani 1 1 d . .
C11 C 0.3448(6) 0.6311(5) 0.12436(15) 0.0234(7) Uani 1 1 d . .
C12 C 0.4584(7) 0.7764(6) 0.07345(16) 0.0285(8) Uani 1 1 d . .

loop_
_atom_site_aniso_label
_atom_site_aniso_U_11
_atom_site_aniso_U_22
_atom_site_aniso_U_33
_atom_site_aniso_U_23
_atom_site_aniso_U_13
_atom_site_aniso_U_12
Cl1 0.0184(4) 0.0141(3) 0.0168(3) -0.0014(2) -0.0011(3) -0.0085(3)
F1 0.0303(10) 0.0231(9) 0.0172(9) -0.0008(7) 0.0058(8) 0.0028(8)
N1 0.0159(12) 0.0150(12) 0.0152(12) -0.0005(9) 0.0003(10) -0.0063(10)
O1 0.0354(13) 0.0262(12) 0.0171(10) -0.0016(9) -0.0006(10) -0.0198(10)
C1 0.0099(13) 0.0103(13) 0.0179(14) -0.0003(10) -0.0012(11) -0.0006(11)
F2 0.0273(10) 0.0285(10) 0.0286(10) 0.0075(8) -0.0089(8) -0.0182(8)
O2 0.0238(11) 0.0254(11) 0.0193(10) -0.0001(8) -0.0002(9) -0.0165(9)
C2 0.0129(14) 0.0111(13) 0.0177(14) 0.0003(10) -0.0021(11) -0.0025(11)
C3 0.0130(14) 0.0103(13) 0.0196(14) 0.0003(11) -0.0011(11) -0.0033(11)
F3 0.0280(10) 0.0231(9) 0.0323(10) 0.0024(7) -0.0067(8) -0.0158(8)
C4 0.0145(14) 0.0103(13) 0.0177(14) -0.0014(10) -0.0021(11) -0.0024(11)
F4 0.0280(10) 0.0276(10) 0.0192(9) -0.0027(7) 0.0066(8) -0.0082(8)
C5 0.0151(14) 0.0101(13) 0.0173(14) -0.0011(10) -0.0011(11) -0.0031(11)
F5 0.0287(11) 0.0296(10) 0.0340(11) 0.0091(8) 0.0047(9) 0.0003(9)
C6 0.0178(15) 0.0127(13) 0.0180(14) -0.0009(11) -0.0016(12) -0.0057(12)
F6 0.0360(11) 0.0484(12) 0.0273(10) 0.0117(9) -0.0139(9) -0.0265(10)
C7 0.0140(14) 0.0131(13) 0.0195(14) 0.0005(11) -0.0021(12) -0.0049(11)
F7 0.0634(15) 0.0299(11) 0.0360(11) 0.0038(9) 0.0022(11) -0.0285(11)
C8 0.0224(16) 0.0179(14) 0.0146(14) -0.0009(11) 0.0014(12) -0.0087(12)
F8 0.0556(14) 0.0415(12) 0.0242(10) 0.0011(9) 0.0121(10) -0.0232(11)
C9 0.0190(15) 0.0191(14) 0.0161(14) -0.0025(11) 0.0004(12) -0.0090(12)
F9 0.0419(14) 0.0649(16) 0.0544(15) 0.0418(13) -0.0144(11) -0.0179(12)
C10 0.0171(15) 0.0185(14) 0.0182(14) -0.0015(11) -0.0003(12) -0.0076(12)
C11 0.0196(16) 0.0283(17) 0.0226(16) 0.0033(13) -0.0031(13) -0.0098(14)
C12 0.0314(19) 0.0289(17) 0.0246(17) 0.0084(14) -0.0037(15) -0.0123(15)

loop_
_atom_type_symbol
_atom_type_description
_atom_type_scat_dispersion_real
_atom_type_scat_dispersion_imag
_atom_type_scat_source
C C 0.0181 0.0091 'International Tables Vol C Tables 4.2.6.8 and 6.1.1.4'
H H 0.0000 0.0000 'International Tables Vol C Tables 4.2.6.8 and 6.1.1.4'
N N 0.0311 0.0180 'International Tables Vol C Tables 4.2.6.8 and 6.1.1.4'
O O 0.0492 0.0322 'International Tables Vol C Tables 4.2.6.8 and 6.1.1.4'
F F 0.0727 0.0534 'International Tables Vol C Tables 4.2.6.8 and 6.1.1.4'
Cl Cl 0.3639 0.7018 'International Tables Vol C Tables 4.2.6.8 and 6.1.1.4'

loop_
_geom_angle_atom_site_label_1
_geom_angle_atom_site_label_2
_geom_angle_atom_site_label_3
_geom_angle
_geom_angle_site_symmetry_1
_geom_angle_site_symmetry_3
C7 N1 C6 125.3(2) . .
C7 N1 C8 117.6(2) . .
C6 N1 C8 117.1(2) . .
C1 C1 C2 118.0(3) 2_656 .
C1 C1 C5 121.9(3) 2_656 2_656
C2 C1 C5 120.1(3) . 2_656
C3 C2 C1 120.2(3) . .
C3 C2 C7 118.7(3) . 2_656
C1 C2 C7 121.1(3) . 2_656
C2 C3 C4 121.4(3) . .
C2 C3 H3 119.3 . .
C4 C3 H3 119.3 . .
C5 C4 C3 120.8(3) . .
C5 C4 Cl1 123.9(2) . .
C3 C4 Cl1 115.3(2) . .
C4 C5 C1 117.7(3) . 2_656
C4 C5 C6 122.5(3) . .
C1 C5 C6 119.8(2) 2_656 .
O1 C6 N1 119.5(3) . .
O1 C6 C5 123.8(3) . .
N1 C6 C5 116.8(2) . .
O2 C7 N1 121.7(3) . .
O2 C7 C2 121.7(3) . 2_656
N1 C7 C2 116.6(2) . 2_656
N1 C8 C9 112.2(2) . .
N1 C8 H8A 109.2 . .
C9 C8 H8A 109.2 . .
N1 C8 H8B 109.2 . .
C9 C8 H8B 109.2 . .
H8A C8 H8B 107.9 . .
F1 C9 F2 107.2(2) . .
F1 C9 C8 110.4(2) . .
F2 C9 C8 110.8(2) . .
F1 C9 C10 108.5(2) . .
F2 C9 C10 107.9(2) . .
C8 C9 C10 111.8(2) . .
F4 C10 F3 108.3(2) . .
F4 C10 C9 108.0(2) . .
F3 C10 C9 107.8(2) . .
F4 C10 C11 108.5(2) . .
F3 C10 C11 108.0(2) . .
C9 C10 C11 116.1(3) . .
F6 C11 F5 108.7(3) . .
F6 C11 C12 107.3(3) . .
F5 C11 C12 107.1(3) . .
F6 C11 C10 109.2(3) . .
F5 C11 C10 109.0(2) . .
C12 C11 C10 115.4(3) . .
F7 C12 F8 108.4(3) . .
F7 C12 F9 108.6(3) . .
F8 C12 F9 108.5(3) . .
F7 C12 C11 111.5(3) . .
F8 C12 C11 110.8(3) . .
F9 C12 C11 109.0(3) . .

loop_
_geom_bond_atom_site_label_1
_geom_bond_atom_site_label_2
_geom_bond_distance
_geom_bond_site_symmetry_2
Cl1 C4 1.728(3) .
F1 C9 1.347(3) .
N1 C7 1.387(4) .
N1 C6 1.412(4) .
N1 C8 1.464(4) .
O1 C6 1.205(4) .
C1 C1 1.416(6) 2_656
C1 C2 1.418(4) .
C1 C5 1.418(4) 2_656
F2 C9 1.355(4) .
O2 C7 1.215(3) .
C2 C3 1.368(4) .
C2 C7 1.485(4) 2_656
C3 C4 1.405(4) .
C3 H3 0.9500 .
F3 C10 1.349(4) .
C4 C5 1.392(4) .
F4 C10 1.344(3) .
C5 C1 1.418(4) 2_656
C5 C6 1.494(4) .
F5 C11 1.349(4) .
F6 C11 1.339(4) .
C7 C2 1.485(4) 2_656
F7 C12 1.317(4) .
C8 C9 1.537(4) .
C8 H8A 0.9900 .
C8 H8B 0.9900 .
F8 C12 1.319(4) .
C9 C10 1.539(4) .
F9 C12 1.321(4) .
C10 C11 1.549(4) .
C11 C12 1.546(4) .
